data_7048283
loop_
_publ_author_name
'Xiao, Zhiyin'
'Jiang, Ran'
'Jin, Jing'
'Yang, Xiuqin'
'Xu, Binyu'
'Liu, Xiaoming'
'He, Yabing'
'He, Yi'

_publ_section_title
;
 Diiron(ii) pentacarbonyl complexes as CO-releasing molecules: their
 synthesis, characterization, CO-releasing behaviour and biocompatibility.
;
_journal_issue 2
_journal_name_full 'Dalton transactions (Cambridge, England : 2003)'
_journal_page_first 468
_journal_page_last 477
_journal_paper_doi 10.1039/c8dt03982h
_journal_volume 48
_journal_year 2019
_chemical_formula_moiety 'C18 H30 Br4 Fe4 O6 S6'
_chemical_formula_sum 'C18 H30 Br4 Fe4 O6 S6'
_chemical_formula_weight 1077.78
_space_group_crystal_system triclinic
_space_group_IT_number 2
_space_group_name_Hall '-P 1'
_space_group_name_H-M_alt 'P -1'
_symmetry_space_group_name_Hall '-P 1'
_symmetry_space_group_name_H-M 'P -1'
_atom_sites_solution_hydrogens geom
_atom_sites_solution_primary direct
_audit_creation_date 2017-11-29
_audit_creation_method
;
Olex2 1.2-alpha
(compiled 2017.08.10 svn.r3458 for OlexSys, GUI svn.r5381)
;
_audit_update_record
;
2018-06-12 deposited with the CCDC.
2018-11-13 downloaded from the CCDC.
;
_cell_angle_alpha 79.277(11)
_cell_angle_beta 80.459(11)
_cell_angle_gamma 65.816(12)
_cell_formula_units_Z 2
_cell_length_a 9.9734(12)
_cell_length_b 11.7281(15)
_cell_length_c 17.300(2)
_cell_measurement_reflns_used 728
_cell_measurement_temperature 293(2)
_cell_measurement_theta_max 43.4650
_cell_measurement_theta_min 4.1260
_cell_volume 1804.7(4)
_computing_cell_refinement 'CrysAlisPro 1.171.39.29c (Rigaku OD, 2017)'
_computing_data_collection 'CrysAlisPro 1.171.39.29c (Rigaku OD, 2017)'
_computing_data_reduction 'CrysAlisPro 1.171.39.29c (Rigaku OD, 2017)'
_computing_molecular_graphics 'Olex2 (Dolomanov et al., 2009)'
_computing_publication_material 'Olex2 (Dolomanov et al., 2009)'
_computing_structure_refinement 'XL (Sheldrick, 2008)'
_computing_structure_solution 'ShelXS (Sheldrick, 2008)'
_diffrn_ambient_temperature 293(2)
_diffrn_detector_area_resol_mean 16.0802
_diffrn_measured_fraction_theta_full 0.998
_diffrn_measured_fraction_theta_max 0.969
_diffrn_measurement_device_type 'Xcalibur, Eos, Gemini'
_diffrn_measurement_method '\w scans'
_diffrn_radiation_type CuK\a
_diffrn_radiation_wavelength 1.54184
_diffrn_reflns_av_R_equivalents 0.2420
_diffrn_reflns_av_unetI/netI 0.4302
_diffrn_reflns_Laue_measured_fraction_full 0.998
_diffrn_reflns_Laue_measured_fraction_max 0.969
_diffrn_reflns_limit_h_max 11
_diffrn_reflns_limit_h_min -12
_diffrn_reflns_limit_k_max 12
_diffrn_reflns_limit_k_min -14
_diffrn_reflns_limit_l_max 13
_diffrn_reflns_limit_l_min -21
_diffrn_reflns_number 12142
_diffrn_reflns_point_group_measured_fraction_full 0.998
_diffrn_reflns_point_group_measured_fraction_max 0.969
_diffrn_reflns_theta_full 67.684
_diffrn_reflns_theta_max 72.405
_diffrn_reflns_theta_min 4.621
_diffrn_source 'fine-focus sealed X-ray tube'
_exptl_absorpt_coefficient_mu 21.332
_exptl_absorpt_correction_T_max 0.278
_exptl_absorpt_correction_T_min 0.088
_exptl_absorpt_correction_type multi-scan
_exptl_crystal_colour brown
_exptl_crystal_colour_primary brown
_exptl_crystal_density_diffrn 1.983
_exptl_crystal_description sheet
_exptl_crystal_F_000 1052
_exptl_crystal_size_max 0.15
_exptl_crystal_size_mid 0.12
_exptl_crystal_size_min 0.06
_refine_diff_density_max 1.099
_refine_diff_density_min -0.807
_refine_diff_density_rms 0.212
_refine_ls_extinction_method none
_refine_ls_goodness_of_fit_ref 0.902
_refine_ls_hydrogen_treatment constr
_refine_ls_matrix_type full
_refine_ls_number_parameters 353
_refine_ls_number_reflns 6949
_refine_ls_number_restraints 55
_refine_ls_restrained_S_all 0.900
_refine_ls_R_factor_all 0.3573
_refine_ls_R_factor_gt 0.1188
_refine_ls_shift/su_max 0.000
_refine_ls_shift/su_mean 0.000
_refine_ls_structure_factor_coef Fsqd
_refine_ls_weighting_details 'w=1/[\s^2^(Fo^2^)+(0.0895P)^2^] where P=(Fo^2^+2Fc^2^)/3'
_refine_ls_weighting_scheme calc
_refine_ls_wR_factor_gt 0.2233
_refine_ls_wR_factor_ref 0.3574
_reflns_Friedel_coverage 0.000
_reflns_number_gt 1439
_reflns_number_total 6949
_reflns_threshold_expression 'I > 2\s(I)'
_cod_data_source_file c8dt03982h2.cif
_cod_data_source_block 6
_cod_depositor_comments 'Adding full bibliography for 7048280--7048283.cif.'
_cod_database_code 7048283
_shelx_shelxl_version_number 2014/7
_shelx_space_group_comment
;
The symmetry employed for this shelxl refinement is uniquely defined
by the following loop, which should always be used as a source of
symmetry information in preference to the above space-group names.
They are only intended as comments.
;
_olex2_refinement_description
;
1. Fixed Uiso
 At 1.2 times of:
  All C(H,H) groups
 At 1.5 times of:
  All C(H,H,H) groups
2. Rigid bond restraints
 C12, C13
 with sigma for 1-2 distances of 0.05 and sigma for 1-3 distances of 0.05
 C1, O1
 with sigma for 1-2 distances of 0.05 and sigma for 1-3 distances of 0.05
 C18, O6
 with sigma for 1-2 distances of 0.05 and sigma for 1-3 distances of 0.05
 C8, C9
 with sigma for 1-2 distances of 0.05 and sigma for 1-3 distances of 0.05
 C2, O2
 with sigma for 1-2 distances of 0.05 and sigma for 1-3 distances of 0.05
 C4, C5
 with sigma for 1-2 distances of 0.05 and sigma for 1-3 distances of 0.05
 C3, O3
 with sigma for 1-2 distances of 0.05 and sigma for 1-3 distances of 0.05
3. Uiso/Uaniso restraints and constraints
C12 \\sim C13: within 2A with sigma of 0.05 and sigma for terminal atoms of 0.1
C1 \\sim O1: within 2A with sigma of 0.05 and sigma for terminal atoms of 0.1
C18 \\sim O6: within 2A with sigma of 0.05 and sigma for terminal atoms of 0.1
C8 \\sim C9: within 2A with sigma of 0.05 and sigma for terminal atoms of 0.1
C2 \\sim O2: within 2A with sigma of 0.05 and sigma for terminal atoms of 0.1
C4 \\sim C5: within 2A with sigma of 0.05 and sigma for terminal atoms of 0.1
C3 \\sim O3: within 2A with sigma of 0.05 and sigma for terminal atoms of 0.1
Uanis(C13) \\sim Ueq: with sigma of 0.05 and sigma for terminal atoms of 0.1
4.a Secondary CH2 refined with riding coordinates:
 C4(H4A,H4B), C6(H6A,H6B), C8(H8A,H8B), C12(H12A,H12B), C14(H14A,H14B),
 C16(H16A,H16B)
4.b Idealised Me refined as rotating group:
 C5(H5A,H5B,H5C), C7(H7A,H7B,H7C), C9(H9A,H9B,H9C), C13(H13A,H13B,H13C),
 C15(H15A,H15B,H15C), C17(H17A,H17B,H17C)
;
_olex2_submission_special_instructions 'No special instructions were received'

loop_
_space_group_symop_operation_xyz
'x, y, z'
'-x, -y, -z'

loop_
_atom_site_label
_atom_site_type_symbol
_atom_site_fract_x
_atom_site_fract_y
_atom_site_fract_z
_atom_site_U_iso_or_equiv
_atom_site_adp_type
_atom_site_occupancy
_atom_site_site_symmetry_order
_atom_site_calc_flag
_atom_site_refinement_flags_posn
_atom_site_refinement_flags_adp
_atom_site_refinement_flags_occupancy
Fe1 Fe 0.7668(4) 0.2654(4) 0.5268(2) 0.0620(13) Uani 1 1 d . . .
Fe2 Fe 0.5000 0.5000 0.5000 0.0578(18) Uani 1 2 d S T P
Fe3 Fe 0.1425(5) 0.7387(4) 0.0783(2) 0.0643(14) Uani 1 1 d . . .
Fe4 Fe 0.0000 1.0000 0.0000 0.0579(17) Uani 1 2 d S T P
Fe5 Fe 0.6594(5) -0.1623(4) 0.7285(2) 0.0691(14) Uani 1 1 d . . .
Br4 Br 0.9120(4) -0.2103(4) 0.7006(2) 0.1029(14) Uani 1 1 d . . .
Br3 Br 0.5566(4) -0.0976(4) 0.60905(18) 0.0995(14) Uani 1 1 d . . .
Br2 Br 0.6181(4) -0.3379(3) 0.7963(2) 0.1057(14) Uani 1 1 d . . .
Br1 Br 0.5537(4) -0.0009(3) 0.80868(18) 0.0879(12) Uani 1 1 d . . .
C1 C 0.804(3) 0.171(2) 0.6220(17) 0.054(7) Uani 1 1 d . U .
C2 C 0.949(4) 0.267(3) 0.5123(19) 0.077(10) Uani 1 1 d . U .
C3 C 0.823(3) 0.116(2) 0.474(2) 0.072(9) Uani 1 1 d . U .
C4 C 0.458(3) 0.254(3) 0.6345(13) 0.082(10) Uani 1 1 d . U .
H4A H 0.5234 0.1698 0.6550 0.099 Uiso 1 1 calc R . .
H4B H 0.4571 0.3129 0.6670 0.099 Uiso 1 1 calc R . .
C5 C 0.304(3) 0.258(3) 0.6372(17) 0.107(12) Uani 1 1 d . U .
H5A H 0.2496 0.3269 0.6001 0.160 Uiso 1 1 calc GR . .
H5B H 0.2547 0.2696 0.6895 0.160 Uiso 1 1 calc GR . .
H5C H 0.3094 0.1803 0.6237 0.160 Uiso 1 1 calc GR . .
C6 C 0.778(3) 0.532(3) 0.5700(14) 0.078(9) Uani 1 1 d . . .
H6A H 0.8290 0.5234 0.5173 0.093 Uiso 1 1 calc R . .
H6B H 0.7185 0.6211 0.5731 0.093 Uiso 1 1 calc R . .
C7 C 0.891(3) 0.478(2) 0.6332(18) 0.092(11) Uani 1 1 d . . .
H7A H 0.8400 0.4989 0.6841 0.139 Uiso 1 1 calc GR . .
H7B H 0.9640 0.5137 0.6194 0.139 Uiso 1 1 calc GR . .
H7C H 0.9378 0.3880 0.6351 0.139 Uiso 1 1 calc GR . .
C8 C 0.318(3) 0.654(2) 0.6604(12) 0.069(9) Uani 1 1 d . U .
H8A H 0.4128 0.6619 0.6487 0.083 Uiso 1 1 calc R . .
H8B H 0.2415 0.7373 0.6637 0.083 Uiso 1 1 calc R . .
C9 C 0.316(3) 0.571(3) 0.7389(14) 0.094(10) Uani 1 1 d . U .
H9A H 0.2210 0.5651 0.7510 0.141 Uiso 1 1 calc GR . .
H9B H 0.3322 0.6078 0.7798 0.141 Uiso 1 1 calc GR . .
H9C H 0.3916 0.4887 0.7356 0.141 Uiso 1 1 calc GR . .
C10 C 0.238(4) 0.613(3) 0.0252(19) 0.100(12) Uani 1 1 d . . .
C11 C 0.029(4) 0.662(3) 0.1432(18) 0.090(11) Uani 1 1 d . . .
C12 C -0.026(3) 0.779(2) -0.0892(12) 0.066(9) Uani 1 1 d . U .
H12A H -0.0939 0.8423 -0.1248 0.079 Uiso 1 1 calc R . .
H12B H 0.0737 0.7676 -0.1112 0.079 Uiso 1 1 calc R . .
C13 C -0.046(3) 0.654(3) -0.0813(11) 0.087(10) Uani 1 1 d . U .
H13A H -0.1154 0.6496 -0.0366 0.131 Uiso 1 1 calc GR . .
H13B H 0.0474 0.5853 -0.0741 0.131 Uiso 1 1 calc GR . .
H13C H -0.0819 0.6502 -0.1284 0.131 Uiso 1 1 calc GR . .
C14 C -0.130(3) 0.930(3) 0.1936(15) 0.081(9) Uani 1 1 d . . .
H14A H -0.2038 0.9339 0.1618 0.097 Uiso 1 1 calc R . .
H14B H -0.1076 0.8542 0.2315 0.097 Uiso 1 1 calc R . .
C15 C -0.190(4) 1.047(3) 0.2374(14) 0.117(13) Uani 1 1 d . . .
H15A H -0.1219 1.0380 0.2736 0.175 Uiso 1 1 calc GR . .
H15B H -0.2841 1.0561 0.2660 0.175 Uiso 1 1 calc GR . .
H15C H -0.2014 1.1213 0.1996 0.175 Uiso 1 1 calc GR . .
C16 C 0.363(2) 0.904(2) 0.0183(14) 0.067(8) Uani 1 1 d . . .
H16A H 0.3634 0.9823 -0.0116 0.080 Uiso 1 1 calc R . .
H16B H 0.3303 0.9170 0.0731 0.080 Uiso 1 1 calc R . .
C17 C 0.522(3) 0.797(2) 0.0115(15) 0.070(8) Uani 1 1 d . . .
H17A H 0.5253 0.7255 0.0495 0.105 Uiso 1 1 calc GR . .
H17B H 0.5921 0.8281 0.0217 0.105 Uiso 1 1 calc GR . .
H17C H 0.5456 0.7735 -0.0407 0.105 Uiso 1 1 calc GR . .
C18 C 0.287(3) 0.692(3) 0.1435(19) 0.077(10) Uani 1 1 d . U .
O1 O 0.821(3) 0.121(2) 0.6852(11) 0.104(8) Uani 1 1 d . U .
O2 O 1.067(2) 0.261(2) 0.5030(13) 0.101(8) Uani 1 1 d . U .
O3 O 0.852(3) 0.039(2) 0.4467(14) 0.112(9) Uani 1 1 d . U .
O6 O 0.376(3) 0.670(3) 0.1854(14) 0.130(10) Uani 1 1 d . U .
O4 O 0.299(3) 0.5274(19) -0.0136(13) 0.116(9) Uani 1 1 d . . .
O5 O -0.030(2) 0.6117(19) 0.1891(12) 0.085(7) Uani 1 1 d . . .
S1 S 0.6624(7) 0.4434(6) 0.5914(4) 0.059(2) Uani 1 1 d . . .
S2 S 0.5238(7) 0.2947(6) 0.5308(4) 0.062(2) Uani 1 1 d . . .
S3 S 0.2898(7) 0.5871(6) 0.5833(4) 0.061(2) Uani 1 1 d . . .
S4 S -0.0627(8) 0.8318(7) 0.0069(4) 0.068(2) Uani 1 1 d . . .
S5 S 0.0375(8) 0.9275(7) 0.1301(4) 0.067(2) Uani 1 1 d . . .
S6 S 0.2354(7) 0.8553(6) -0.0212(4) 0.064(2) Uani 1 1 d . . .

loop_
_atom_site_aniso_label
_atom_site_aniso_U_11
_atom_site_aniso_U_22
_atom_site_aniso_U_33
_atom_site_aniso_U_23
_atom_site_aniso_U_13
_atom_site_aniso_U_12
Fe1 0.045(3) 0.070(3) 0.069(3) -0.023(3) 0.005(2) -0.018(2)
Fe2 0.050(4) 0.059(4) 0.050(3) -0.013(3) 0.006(3) -0.009(3)
Fe3 0.061(3) 0.057(3) 0.070(3) -0.017(2) -0.006(2) -0.015(2)
Fe4 0.058(4) 0.070(5) 0.046(3) -0.016(3) 0.002(3) -0.024(3)
Fe5 0.058(3) 0.073(3) 0.074(3) -0.028(3) 0.005(2) -0.019(3)
Br4 0.069(3) 0.137(4) 0.108(3) -0.054(2) 0.013(2) -0.037(2)
Br3 0.094(3) 0.112(3) 0.081(2) -0.038(2) -0.007(2) -0.019(2)
Br2 0.111(3) 0.096(3) 0.113(3) -0.031(2) 0.006(2) -0.041(2)
Br1 0.093(3) 0.088(3) 0.083(2) -0.036(2) 0.0050(19) -0.031(2)
C1 0.031(14) 0.029(16) 0.08(2) 0.022(15) -0.015(15) -0.002(12)
C2 0.08(2) 0.06(2) 0.10(2) -0.035(17) 0.01(2) -0.03(2)
C3 0.050(19) 0.027(19) 0.12(3) 0.011(17) -0.037(19) 0.002(15)
C4 0.12(3) 0.09(2) 0.039(15) 0.026(15) 0.000(17) -0.06(2)
C5 0.06(2) 0.11(3) 0.17(3) -0.02(2) 0.04(2) -0.06(2)
C6 0.07(2) 0.09(2) 0.061(18) 0.000(17) 0.031(16) -0.037(19)
C7 0.05(2) 0.07(2) 0.18(3) -0.07(2) 0.01(2) -0.029(17)
C8 0.11(2) 0.08(2) 0.029(13) -0.032(14) 0.018(14) -0.046(18)
C9 0.07(2) 0.15(3) 0.078(19) -0.061(19) -0.009(17) -0.04(2)
C10 0.13(3) 0.06(3) 0.11(3) -0.03(2) -0.03(2) -0.02(2)
C11 0.10(3) 0.07(3) 0.07(2) 0.00(2) 0.02(2) -0.03(2)
C12 0.10(2) 0.019(15) 0.055(16) -0.011(13) -0.009(15) 0.002(14)
C13 0.12(3) 0.12(3) 0.018(12) -0.037(15) 0.019(14) -0.04(2)
C14 0.07(2) 0.13(3) 0.067(19) -0.015(19) 0.013(16) -0.07(2)
C15 0.14(3) 0.16(3) 0.059(19) -0.08(2) 0.01(2) -0.05(3)
C16 0.043(17) 0.10(2) 0.077(18) -0.046(17) 0.007(14) -0.040(17)
C17 0.041(17) 0.06(2) 0.10(2) -0.015(17) -0.024(16) -0.002(15)
C18 0.05(2) 0.044(19) 0.11(3) -0.021(18) -0.020(17) 0.016(16)
O1 0.14(2) 0.085(18) 0.063(13) 0.008(12) 0.002(14) -0.030(15)
O2 0.058(15) 0.099(17) 0.123(17) -0.043(13) -0.003(15) 0.002(14)
O3 0.13(2) 0.09(2) 0.133(18) -0.073(16) 0.013(15) -0.048(17)
O6 0.12(2) 0.17(2) 0.12(2) -0.053(18) -0.033(16) -0.053(19)
O4 0.17(2) 0.040(15) 0.119(18) 0.011(13) -0.062(17) -0.011(15)
O5 0.087(17) 0.092(17) 0.080(15) -0.007(13) 0.010(13) -0.048(13)
S1 0.054(5) 0.055(5) 0.061(4) -0.019(4) 0.003(4) -0.012(4)
S2 0.046(4) 0.063(5) 0.071(5) -0.018(4) 0.006(4) -0.017(4)
S3 0.046(4) 0.065(5) 0.062(4) -0.020(4) 0.012(3) -0.015(4)
S4 0.070(5) 0.066(5) 0.062(4) -0.017(4) 0.000(4) -0.021(4)
S5 0.065(5) 0.066(5) 0.065(4) -0.027(4) -0.001(4) -0.015(4)
S6 0.050(4) 0.062(5) 0.074(5) -0.026(4) 0.009(4) -0.014(4)

loop_
_atom_type_symbol
_atom_type_description
_atom_type_scat_dispersion_real
_atom_type_scat_dispersion_imag
_atom_type_scat_source
C C 0.0181 0.0091 'International Tables Vol C Tables 4.2.6.8 and 6.1.1.4'
H H 0.0000 0.0000 'International Tables Vol C Tables 4.2.6.8 and 6.1.1.4'
Br Br -0.6763 1.2805 'International Tables Vol C Tables 4.2.6.8 and 6.1.1.4'
Fe Fe -1.1336 3.1974 'International Tables Vol C Tables 4.2.6.8 and 6.1.1.4'
O O 0.0492 0.0322 'International Tables Vol C Tables 4.2.6.8 and 6.1.1.4'
S S 0.3331 0.5567 'International Tables Vol C Tables 4.2.6.8 and 6.1.1.4'

loop_
_geom_angle_atom_site_label_1
_geom_angle_atom_site_label_2
_geom_angle_atom_site_label_3
_geom_angle
_geom_angle_site_symmetry_1
_geom_angle_site_symmetry_3
C1 Fe1 Fe2 123.8(8) . .
C1 Fe1 C3 92.1(12) . .
C1 Fe1 S1 88.1(8) . .
C1 Fe1 S2 98.1(8) . .
C1 Fe1 S3 170.4(9) . 2_666
C2 Fe1 Fe2 121.7(10) . .
C2 Fe1 C1 90.7(13) . .
C2 Fe1 C3 94.9(13) . .
C2 Fe1 S1 94.2(9) . .
C2 Fe1 S2 170.3(11) . .
C2 Fe1 S3 88.2(11) . 2_666
C3 Fe1 Fe2 124.8(8) . .
C3 Fe1 S1 171.0(9) . .
C3 Fe1 S2 89.0(9) . .
C3 Fe1 S3 97.5(9) . 2_666
S1 Fe1 Fe2 48.91(18) . .
S2 Fe1 Fe2 49.54(19) . .
S2 Fe1 S1 82.0(3) . .
S3 Fe1 Fe2 49.96(16) 2_666 .
S3 Fe1 S1 82.5(3) 2_666 .
S3 Fe1 S2 82.4(3) 2_666 .
Fe1 Fe2 Fe1 180.0 2_666 .
S1 Fe2 Fe1 50.55(17) 2_666 2_666
S1 Fe2 Fe1 129.45(17) 2_666 .
S1 Fe2 Fe1 50.55(17) . .
S1 Fe2 Fe1 129.45(17) . 2_666
S1 Fe2 S1 180.0(4) . 2_666
S1 Fe2 S2 83.4(2) . .
S1 Fe2 S2 96.6(2) 2_666 .
S1 Fe2 S2 96.6(2) . 2_666
S1 Fe2 S2 83.4(2) 2_666 2_666
S1 Fe2 S3 96.5(2) . .
S1 Fe2 S3 83.5(2) 2_666 .
S1 Fe2 S3 96.5(2) 2_666 2_666
S1 Fe2 S3 83.5(2) . 2_666
S2 Fe2 Fe1 130.23(19) 2_666 .
S2 Fe2 Fe1 49.77(19) 2_666 2_666
S2 Fe2 Fe1 49.77(19) . .
S2 Fe2 Fe1 130.23(19) . 2_666
S2 Fe2 S2 180.0 2_666 .
S2 Fe2 S3 82.4(2) 2_666 .
S2 Fe2 S3 97.6(2) 2_666 2_666
S2 Fe2 S3 82.4(2) . 2_666
S2 Fe2 S3 97.6(2) . .
S3 Fe2 Fe1 130.30(18) . .
S3 Fe2 Fe1 49.70(18) . 2_666
S3 Fe2 Fe1 130.30(18) 2_666 2_666
S3 Fe2 Fe1 49.70(18) 2_666 .
S3 Fe2 S3 180.0(4) . 2_666
C10 Fe3 Fe4 122.2(11) . .
C10 Fe3 C11 94.4(16) . .
C10 Fe3 C18 93.6(14) . .
C10 Fe3 S4 97.0(11) . .
C10 Fe3 S5 168.7(12) . .
C10 Fe3 S6 86.6(12) . .
C11 Fe3 Fe4 119.9(10) . .
C11 Fe3 S4 83.6(11) . .
C11 Fe3 S5 96.7(10) . .
C11 Fe3 S6 165.9(11) . .
C18 Fe3 Fe4 123.0(10) . .
C18 Fe3 C11 96.8(15) . .
C18 Fe3 S4 169.3(9) . .
C18 Fe3 S5 87.0(9) . .
C18 Fe3 S6 97.2(11) . .
S4 Fe3 Fe4 49.3(2) . .
S5 Fe3 Fe4 49.57(19) . .
S5 Fe3 S4 82.4(3) . .
S6 Fe3 Fe4 49.43(18) . .
S6 Fe3 S4 82.3(3) . .
S6 Fe3 S5 82.2(3) . .
Fe3 Fe4 Fe3 180.0 2_575 .
S4 Fe4 Fe3 50.7(2) . .
S4 Fe4 Fe3 129.3(2) 2_575 .
S4 Fe4 Fe3 50.7(2) 2_575 2_575
S4 Fe4 Fe3 129.3(2) . 2_575
S4 Fe4 S4 180.0 2_575 .
S4 Fe4 S5 96.1(2) 2_575 .
S4 Fe4 S5 96.1(2) . 2_575
S4 Fe4 S5 83.9(2) 2_575 2_575
S4 Fe4 S5 83.9(2) . .
S4 Fe4 S6 83.9(3) 2_575 2_575
S4 Fe4 S6 96.1(3) . 2_575
S4 Fe4 S6 96.1(3) 2_575 .
S4 Fe4 S6 83.9(3) . .
S5 Fe4 Fe3 129.80(18) . 2_575
S5 Fe4 Fe3 50.20(18) 2_575 2_575
S5 Fe4 Fe3 129.80(18) 2_575 .
S5 Fe4 Fe3 50.20(18) . .
S5 Fe4 S5 180.0 . 2_575
S6 Fe4 Fe3 50.2(2) . .
S6 Fe4 Fe3 50.2(2) 2_575 2_575
S6 Fe4 Fe3 129.8(2) 2_575 .
S6 Fe4 Fe3 129.8(2) . 2_575
S6 Fe4 S5 96.8(2) 2_575 .
S6 Fe4 S5 83.2(2) 2_575 2_575
S6 Fe4 S5 96.8(2) . 2_575
S6 Fe4 S5 83.2(2) . .
S6 Fe4 S6 180.0 2_575 .
Br4 Fe5 Br1 109.8(2) . .
Br3 Fe5 Br4 107.5(2) . .
Br3 Fe5 Br2 110.9(2) . .
Br3 Fe5 Br1 110.2(2) . .
Br2 Fe5 Br4 110.4(2) . .
Br2 Fe5 Br1 108.0(2) . .
O1 C1 Fe1 175(3) . .
O2 C2 Fe1 176(3) . .
O3 C3 Fe1 179(4) . .
H4A C4 H4B 108.3 . .
C5 C4 H4A 109.9 . .
C5 C4 H4B 109.9 . .
C5 C4 S2 109.0(19) . .
S2 C4 H4A 109.9 . .
S2 C4 H4B 109.9 . .
C4 C5 H5A 109.5 . .
C4 C5 H5B 109.5 . .
C4 C5 H5C 109.5 . .
H5A C5 H5B 109.5 . .
H5A C5 H5C 109.5 . .
H5B C5 H5C 109.5 . .
H6A C6 H6B 108.6 . .
C7 C6 H6A 110.4 . .
C7 C6 H6B 110.4 . .
C7 C6 S1 106.6(17) . .
S1 C6 H6A 110.4 . .
S1 C6 H6B 110.4 . .
C6 C7 H7A 109.5 . .
C6 C7 H7B 109.5 . .
C6 C7 H7C 109.5 . .
H7A C7 H7B 109.5 . .
H7A C7 H7C 109.5 . .
H7B C7 H7C 109.5 . .
H8A C8 H8B 108.1 . .
C9 C8 H8A 109.6 . .
C9 C8 H8B 109.6 . .
C9 C8 S3 110.4(18) . .
S3 C8 H8A 109.6 . .
S3 C8 H8B 109.6 . .
C8 C9 H9A 109.5 . .
C8 C9 H9B 109.5 . .
C8 C9 H9C 109.5 . .
H9A C9 H9B 109.5 . .
H9A C9 H9C 109.5 . .
H9B C9 H9C 109.5 . .
O4 C10 Fe3 177(3) . .
O5 C11 Fe3 172(3) . .
H12A C12 H12B 108.2 . .
C13 C12 H12A 109.7 . .
C13 C12 H12B 109.7 . .
C13 C12 S4 109.8(16) . .
S4 C12 H12A 109.7 . .
S4 C12 H12B 109.7 . .
C12 C13 H13A 109.5 . .
C12 C13 H13B 109.5 . .
C12 C13 H13C 109.5 . .
H13A C13 H13B 109.5 . .
H13A C13 H13C 109.5 . .
H13B C13 H13C 109.5 . .
H14A C14 H14B 108.4 . .
C15 C14 H14A 110.0 . .
C15 C14 H14B 110.0 . .
C15 C14 S5 108.2(19) . .
S5 C14 H14A 110.0 . .
S5 C14 H14B 110.0 . .
C14 C15 H15A 109.5 . .
C14 C15 H15B 109.5 . .
C14 C15 H15C 109.5 . .
H15A C15 H15B 109.5 . .
H15A C15 H15C 109.5 . .
H15B C15 H15C 109.5 . .
H16A C16 H16B 108.3 . .
C17 C16 H16A 110.0 . .
C17 C16 H16B 110.0 . .
C17 C16 S6 108.7(16) . .
S6 C16 H16A 110.0 . .
S6 C16 H16B 110.0 . .
C16 C17 H17A 109.5 . .
C16 C17 H17B 109.5 . .
C16 C17 H17C 109.5 . .
H17A C17 H17B 109.5 . .
H17A C17 H17C 109.5 . .
H17B C17 H17C 109.5 . .
O6 C18 Fe3 176(3) . .
Fe2 S1 Fe1 80.5(2) . .
C6 S1 Fe1 110.4(9) . .
C6 S1 Fe2 111.9(9) . .
Fe2 S2 Fe1 80.7(2) . .
C4 S2 Fe1 108.1(10) . .
C4 S2 Fe2 114.0(10) . .
Fe1 S3 Fe2 80.3(2) 2_666 .
C8 S3 Fe1 109.9(9) . 2_666
C8 S3 Fe2 113.6(9) . .
Fe4 S4 Fe3 80.1(3) . .
C12 S4 Fe3 112.5(9) . .
C12 S4 Fe4 110.4(9) . .
Fe4 S5 Fe3 80.2(2) . .
C14 S5 Fe3 107.7(9) . .
C14 S5 Fe4 113.8(9) . .
Fe4 S6 Fe3 80.4(2) . .
C16 S6 Fe3 109.7(9) . .
C16 S6 Fe4 108.8(8) . .

loop_
_geom_bond_atom_site_label_1
_geom_bond_atom_site_label_2
_geom_bond_distance
_geom_bond_site_symmetry_2
Fe1 Fe2 2.967(4) .
Fe1 C1 1.80(3) .
Fe1 C2 1.80(3) .
Fe1 C3 1.95(3) .
Fe1 S1 2.323(7) .
Fe1 S2 2.296(8) .
Fe1 S3 2.295(8) 2_666
Fe2 Fe1 2.967(4) 2_666
Fe2 S1 2.267(7) .
Fe2 S1 2.267(7) 2_666
Fe2 S2 2.288(7) .
Fe2 S2 2.288(7) 2_666
Fe2 S3 2.304(6) 2_666
Fe2 S3 2.304(6) .
Fe3 Fe4 2.962(4) .
Fe3 C10 1.73(3) .
Fe3 C11 1.84(4) .
Fe3 C18 1.82(3) .
Fe3 S4 2.326(9) .
Fe3 S5 2.309(7) .
Fe3 S6 2.307(8) .
Fe4 Fe3 2.962(4) 2_575
Fe4 S4 2.279(8) .
Fe4 S4 2.279(8) 2_575
Fe4 S5 2.288(7) .
Fe4 S5 2.288(7) 2_575
Fe4 S6 2.282(6) .
Fe4 S6 2.282(6) 2_575
Fe5 Br4 2.331(5) .
Fe5 Br3 2.320(5) .
Fe5 Br2 2.328(6) .
Fe5 Br1 2.339(5) .
C1 O1 1.15(2) .
C2 O2 1.14(3) .
C3 O3 1.01(3) .
C4 H4A 0.9700 .
C4 H4B 0.9700 .
C4 C5 1.51(3) .
C4 S2 1.85(2) .
C5 H5A 0.9600 .
C5 H5B 0.9600 .
C5 H5C 0.9600 .
C6 H6A 0.9700 .
C6 H6B 0.9700 .
C6 C7 1.56(3) .
C6 S1 1.80(3) .
C7 H7A 0.9600 .
C7 H7B 0.9600 .
C7 H7C 0.9600 .
C8 H8A 0.9700 .
C8 H8B 0.9700 .
C8 C9 1.52(3) .
C8 S3 1.78(2) .
C9 H9A 0.9600 .
C9 H9B 0.9600 .
C9 H9C 0.9600 .
C10 O4 1.20(3) .
C11 O5 1.13(3) .
C12 H12A 0.9700 .
C12 H12B 0.9700 .
C12 C13 1.53(3) .
C12 S4 1.81(2) .
C13 H13A 0.9600 .
C13 H13B 0.9600 .
C13 H13C 0.9600 .
C14 H14A 0.9700 .
C14 H14B 0.9700 .
C14 C15 1.55(3) .
C14 S5 1.84(2) .
C15 H15A 0.9600 .
C15 H15B 0.9600 .
C15 H15C 0.9600 .
C16 H16A 0.9700 .
C16 H16B 0.9700 .
C16 C17 1.57(3) .
C16 S6 1.85(2) .
C17 H17A 0.9600 .
C17 H17B 0.9600 .
C17 H17C 0.9600 .
C18 O6 1.16(3) .
S3 Fe1 2.296(8) 2_666
